data_4100753
loop_
_publ_author_name
'Mark J. Sarsfield'
'Madeleine Helliwell'

_publ_contact_author
;
    Madeleine Helliwell
;
_publ_section_title
;
Extending the Chemistry of the Uranyl Ion: Lewis Acid Coordination to a
UO Oxygen
;
_journal_name_full 'Journal of the American Chemical Society'
_journal_page_first 1036
_journal_page_last 1037
_journal_paper_doi 10.1021/ja039101y
_journal_volume 126
_journal_year 2004
_chemical_formula_sum 'C33 H61 N4 O3 Si4 U'
_chemical_formula_weight 912.25
_space_group_IT_number 148
_symmetry_cell_setting rhombohedral
_symmetry_space_group_name_Hall '-R 3'
_symmetry_space_group_name_H-M 'R -3 :H'
_cell_angle_alpha 90.00
_cell_angle_beta 90.00
_cell_angle_gamma 120.00
_cell_formula_units_Z 18
_cell_length_a 40.652(8)
_cell_length_b 40.652(8)
_cell_length_c 14.256(4)
_cell_measurement_temperature 100(2)
_cell_volume 20403(8)
_diffrn_ambient_temperature 100(2)
_exptl_crystal_density_diffrn 1.336
_cod_depositor_comments
;
The following automatic conversions were performed:
'_symmetry_cell_setting' value 'Rhombohedral' changed to 'rhombohedral'
according to '/home/saulius/struct/CIF-dictionaries/cif_core.dic'
dictionary named 'cif_core.dic' version 2.4.1 from 2010-06-29.

Automatic conversion script
Id: cif_fix_enum 1527 2010-12-29 10:47:43Z saulius 
;
_cod_original_sg_symbol_H-M 'R -3'
_cod_database_code 4100753

loop_
_symmetry_equiv_pos_as_xyz
'x, y, z'
'-y, x-y, z'
'-x+y, -x, z'
'x+2/3, y+1/3, z+1/3'
'-y+2/3, x-y+1/3, z+1/3'
'-x+y+2/3, -x+1/3, z+1/3'
'x+1/3, y+2/3, z+2/3'
'-y+1/3, x-y+2/3, z+2/3'
'-x+y+1/3, -x+2/3, z+2/3'
'-x, -y, -z'
'y, -x+y, -z'
'x-y, x, -z'
'-x+2/3, -y+1/3, -z+1/3'
'y+2/3, -x+y+1/3, -z+1/3'
'x-y+2/3, x+1/3, -z+1/3'
'-x+1/3, -y+2/3, -z+2/3'
'y+1/3, -x+y+2/3, -z+2/3'
'x-y+1/3, x+2/3, -z+2/3'

loop_
_atom_site_label
_atom_site_type_symbol
_atom_site_fract_x
_atom_site_fract_y
_atom_site_fract_z
_atom_site_U_iso_or_equiv
_atom_site_adp_type
_atom_site_occupancy
_atom_site_symmetry_multiplicity
_atom_site_calc_flag
_atom_site_refinement_flags
_atom_site_disorder_assembly
_atom_site_disorder_group
U1 U 0.242418(4) 0.889512(5) 0.668998(11) 0.01568(7) Uani 1 1 d . . .
Si1 Si 0.16828(4) 0.92148(4) 0.69389(9) 0.0222(3) Uani 1 1 d . . .
Si2 Si 0.27672(4) 0.94170(4) 0.43413(9) 0.0196(3) Uani 1 1 d . . .
Si3 Si 0.31258(4) 0.85804(4) 0.75062(9) 0.0214(3) Uani 1 1 d . . .
Si4 Si 0.20864(4) 0.81696(4) 0.46705(9) 0.0201(3) Uani 1 1 d . . .
O1 O 0.19553(9) 0.85128(9) 0.6880(2) 0.0203(7) Uani 1 1 d . . .
O2 O 0.28937(9) 0.92901(9) 0.6724(2) 0.0204(7) Uani 1 1 d . . .
O3 O 0.24440(9) 0.89846(9) 0.8397(2) 0.0209(7) Uani 1 1 d . . .
N1 N 0.21036(11) 0.92679(11) 0.6480(3) 0.0205(8) Uani 1 1 d . . .
N2 N 0.24287(10) 0.92267(10) 0.5236(3) 0.0180(8) Uani 1 1 d . . .
N3 N 0.27123(10) 0.85011(10) 0.6944(3) 0.0193(8) Uani 1 1 d . . .
N4 N 0.24098(10) 0.84256(10) 0.5552(3) 0.0179(8) Uani 1 1 d . . .
C1 C 0.22296(13) 0.93658(12) 0.5604(3) 0.0203(9) Uani 1 1 d . . .
C2 C 0.21368(13) 0.96268(13) 0.5060(3) 0.0204(9) Uani 1 1 d . . .
C3 C 0.18789(14) 0.94856(14) 0.4318(3) 0.0249(10) Uani 1 1 d . . .
H3 H 0.1770 0.9227 0.4138 0.030 Uiso 1 1 calc R . .
C4 C 0.17819(15) 0.97200(15) 0.3846(3) 0.0304(11) Uani 1 1 d . . .
H4 H 0.1604 0.9621 0.3346 0.037 Uiso 1 1 calc R . .
C5 C 0.19416(16) 1.00967(16) 0.4093(4) 0.0327(12) Uani 1 1 d . . .
H5 H 0.1872 1.0257 0.3766 0.039 Uiso 1 1 calc R . .
C6 C 0.22012(16) 1.02426(15) 0.4814(4) 0.0307(11) Uani 1 1 d . . .
H6 H 0.2316 1.0504 0.4969 0.037 Uiso 1 1 calc R . .
C7 C 0.22951(14) 1.00109(13) 0.5312(3) 0.0257(10) Uani 1 1 d . . .
H7 H 0.2467 1.0111 0.5825 0.031 Uiso 1 1 calc R . .
C8 C 0.25820(12) 0.83101(13) 0.6143(3) 0.0197(9) Uani 1 1 d . . .
C9 C 0.26237(13) 0.79729(13) 0.5921(3) 0.0228(10) Uani 1 1 d . . .
C10 C 0.24640(15) 0.76576(14) 0.6503(4) 0.0292(11) Uani 1 1 d . . .
H10 H 0.2337 0.7660 0.7060 0.035 Uiso 1 1 calc R . .
C11 C 0.24886(18) 0.73385(17) 0.6275(5) 0.0434(15) Uani 1 1 d . . .
H11 H 0.2371 0.7120 0.6664 0.052 Uiso 1 1 calc R . .
C12 C 0.2684(2) 0.73407(19) 0.5484(5) 0.0532(18) Uani 1 1 d . . .
H12 H 0.2704 0.7124 0.5332 0.064 Uiso 1 1 calc R . .
C13 C 0.28495(18) 0.76554(19) 0.4915(5) 0.0460(15) Uani 1 1 d . . .
H13 H 0.2988 0.7657 0.4377 0.055 Uiso 1 1 calc R . .
C14 C 0.28165(14) 0.79727(15) 0.5119(4) 0.0311(12) Uani 1 1 d . . .
H14 H 0.2925 0.8187 0.4713 0.037 Uiso 1 1 calc R . .
C15 C 0.16320(15) 0.90251(16) 0.8144(4) 0.0323(12) Uani 1 1 d . . .
H15A H 0.1679 0.8811 0.8139 0.048 Uiso 1 1 calc R . .
H15B H 0.1374 0.8939 0.8372 0.048 Uiso 1 1 calc R . .
H15C H 0.1816 0.9225 0.8558 0.048 Uiso 1 1 calc R . .
C16 C 0.16659(16) 0.96608(16) 0.7014(4) 0.0387(14) Uani 1 1 d . . .
H16A H 0.1903 0.9861 0.7290 0.058 Uiso 1 1 calc R . .
H16B H 0.1451 0.9620 0.7409 0.058 Uiso 1 1 calc R . .
H16C H 0.1635 0.9738 0.6384 0.058 Uiso 1 1 calc R . .
C17 C 0.12753(14) 0.88623(15) 0.6224(3) 0.0289(11) Uani 1 1 d . . .
H17A H 0.1279 0.8972 0.5611 0.043 Uiso 1 1 calc R . .
H17B H 0.1037 0.8795 0.6547 0.043 Uiso 1 1 calc R . .
H17C H 0.1296 0.8634 0.6139 0.043 Uiso 1 1 calc R . .
C18 C 0.30770(16) 0.99368(15) 0.4480(5) 0.0397(14) Uani 1 1 d . . .
H18A H 0.2931 1.0063 0.4348 0.060 Uiso 1 1 calc R . .
H18B H 0.3291 1.0028 0.4041 0.060 Uiso 1 1 calc R . .
H18C H 0.3174 0.9994 0.5124 0.060 Uiso 1 1 calc R . .
C19 C 0.25470(15) 0.93146(17) 0.3154(4) 0.0330(12) Uani 1 1 d . . .
H19A H 0.2353 0.9045 0.3112 0.049 Uiso 1 1 calc R . .
H19B H 0.2743 0.9374 0.2678 0.049 Uiso 1 1 calc R . .
H19C H 0.2429 0.9471 0.3047 0.049 Uiso 1 1 calc R . .
C20 C 0.30736(13) 0.91990(14) 0.4444(3) 0.0240(10) Uani 1 1 d . . .
H20A H 0.3164 0.9223 0.5092 0.036 Uiso 1 1 calc R . .
H20B H 0.3292 0.9330 0.4022 0.036 Uiso 1 1 calc R . .
H20C H 0.2927 0.8930 0.4274 0.036 Uiso 1 1 calc R . .
C21 C 0.32669(14) 0.89758(15) 0.8345(4) 0.0282(11) Uani 1 1 d . . .
H21A H 0.3285 0.9196 0.8016 0.042 Uiso 1 1 calc R . .
H21B H 0.3514 0.9044 0.8619 0.042 Uiso 1 1 calc R . .
H21C H 0.3076 0.8897 0.8844 0.042 Uiso 1 1 calc R . .
C22 C 0.30804(17) 0.81666(16) 0.8167(4) 0.0362(13) Uani 1 1 d . . .
H22A H 0.2853 0.8062 0.8564 0.054 Uiso 1 1 calc R . .
H22B H 0.3306 0.8248 0.8561 0.054 Uiso 1 1 calc R . .
H22C H 0.3058 0.7972 0.7725 0.054 Uiso 1 1 calc R . .
C23 C 0.35036(15) 0.87339(18) 0.6591(4) 0.0379(14) Uani 1 1 d . . .
H23A H 0.3435 0.8526 0.6144 0.057 Uiso 1 1 calc R . .
H23B H 0.3746 0.8800 0.6891 0.057 Uiso 1 1 calc R . .
H23C H 0.3528 0.8956 0.6259 0.057 Uiso 1 1 calc R . .
C24 C 0.17948(15) 0.76542(14) 0.4951(4) 0.0336(12) Uani 1 1 d . . .
H24A H 0.1953 0.7536 0.4907 0.050 Uiso 1 1 calc R . .
H24B H 0.1584 0.7532 0.4504 0.050 Uiso 1 1 calc R . .
H24C H 0.1693 0.7623 0.5588 0.050 Uiso 1 1 calc R . .
C25 C 0.23193(15) 0.82174(16) 0.3507(3) 0.0306(11) Uani 1 1 d . . .
H25A H 0.2468 0.8487 0.3336 0.046 Uiso 1 1 calc R . .
H25B H 0.2124 0.8080 0.3029 0.046 Uiso 1 1 calc R . .
H25C H 0.2488 0.8110 0.3545 0.046 Uiso 1 1 calc R . .
C26 C 0.17571(13) 0.83591(14) 0.4584(3) 0.0247(10) Uani 1 1 d . . .
H26A H 0.1655 0.8359 0.5207 0.037 Uiso 1 1 calc R . .
H26B H 0.1548 0.8199 0.4159 0.037 Uiso 1 1 calc R . .
H26C H 0.1894 0.8619 0.4341 0.037 Uiso 1 1 calc R . .
C27 C 0.22774(14) 0.86818(14) 0.9098(3) 0.0263(11) Uani 1 1 d . . .
H27A H 0.2364 0.8496 0.9001 0.032 Uiso 1 1 calc R . .
H27B H 0.1997 0.8547 0.9065 0.032 Uiso 1 1 calc R . .
C28 C 0.24148(16) 0.88809(15) 1.0034(4) 0.0351(13) Uani 1 1 d . . .
H28A H 0.2658 0.8899 1.0217 0.042 Uiso 1 1 calc R . .
H28B H 0.2225 0.8747 1.0533 0.042 Uiso 1 1 calc R . .
C29 C 0.24654(16) 0.92724(15) 0.9851(4) 0.0311(12) Uani 1 1 d . . .
H29A H 0.2220 0.9268 0.9882 0.037 Uiso 1 1 calc R . .
H29B H 0.2646 0.9463 1.0301 0.037 Uiso 1 1 calc R . .
C30 C 0.26241(15) 0.93516(13) 0.8866(3) 0.0256(10) Uani 1 1 d . . .
H30A H 0.2563 0.9529 0.8542 0.031 Uiso 1 1 calc R . .
H30B H 0.2904 0.9464 0.8877 0.031 Uiso 1 1 calc R . .
C1S C 0.3823(6) 0.7685(6) 0.4355(15) 0.094(6) Uiso 0.50 1 d P . .
C2S C 0.3687(7) 0.7613(7) 0.3349(17) 0.116(8) Uiso 0.50 1 d P . .
C3S C 0.4011(6) 0.7900(6) 0.2684(14) 0.086(5) Uiso 0.50 1 d P . .
C4S C 0.3936(8) 0.7972(7) 0.1748(19) 0.119(8) Uiso 0.50 1 d P . .
C5S C 0.4186(5) 0.8175(5) 0.1125(12) 0.068(4) Uiso 0.50 1 d P . .

loop_
_atom_site_aniso_label
_atom_site_aniso_U_11
_atom_site_aniso_U_22
_atom_site_aniso_U_33
_atom_site_aniso_U_23
_atom_site_aniso_U_13
_atom_site_aniso_U_12
U1 0.01306(9) 0.01453(9) 0.01733(10) 0.00008(6) -0.00018(6) 0.00532(7)
Si1 0.0187(6) 0.0234(7) 0.0251(7) -0.0028(5) 0.0005(5) 0.0110(5)
Si2 0.0172(6) 0.0176(6) 0.0215(6) 0.0023(5) 0.0022(5) 0.0068(5)
Si3 0.0191(6) 0.0268(7) 0.0213(6) -0.0017(5) -0.0034(5) 0.0137(6)
Si4 0.0182(6) 0.0163(6) 0.0196(6) -0.0013(5) -0.0021(5) 0.0039(5)
O1 0.0161(16) 0.0203(16) 0.0231(16) 0.0016(13) 0.0009(13) 0.0082(13)
O2 0.0174(16) 0.0191(16) 0.0197(16) -0.0002(13) -0.0014(13) 0.0054(14)
O3 0.0213(17) 0.0144(15) 0.0202(16) 0.0000(12) -0.0003(13) 0.0037(13)
N1 0.0172(19) 0.021(2) 0.0225(19) 0.0018(16) 0.0021(15) 0.0087(16)
N2 0.0180(19) 0.0160(18) 0.0179(18) -0.0019(15) -0.0007(15) 0.0069(16)
N3 0.0181(19) 0.0179(19) 0.0211(19) -0.0033(15) -0.0020(15) 0.0085(16)
N4 0.0168(19) 0.0168(19) 0.0185(18) 0.0011(15) 0.0013(15) 0.0072(16)
C1 0.016(2) 0.016(2) 0.024(2) -0.0024(18) -0.0053(18) 0.0035(18)
C2 0.022(2) 0.022(2) 0.021(2) 0.0006(18) 0.0010(18) 0.013(2)
C3 0.027(3) 0.024(2) 0.024(2) -0.0017(19) 0.000(2) 0.013(2)
C4 0.037(3) 0.035(3) 0.024(2) 0.000(2) -0.008(2) 0.021(3)
C5 0.042(3) 0.035(3) 0.032(3) 0.008(2) 0.005(2) 0.028(3)
C6 0.045(3) 0.024(3) 0.030(3) 0.001(2) 0.003(2) 0.022(2)
C7 0.029(3) 0.021(2) 0.026(2) -0.0023(19) -0.006(2) 0.011(2)
C8 0.012(2) 0.021(2) 0.021(2) 0.0021(18) 0.0051(17) 0.0043(18)
C9 0.019(2) 0.023(2) 0.027(2) -0.005(2) -0.0019(19) 0.011(2)
C10 0.027(3) 0.022(3) 0.038(3) -0.003(2) -0.005(2) 0.012(2)
C11 0.048(4) 0.028(3) 0.057(4) -0.001(3) -0.007(3) 0.022(3)
C12 0.059(4) 0.038(4) 0.078(5) -0.013(3) -0.004(4) 0.036(3)
C13 0.046(4) 0.053(4) 0.050(4) -0.016(3) 0.004(3) 0.034(3)
C14 0.025(3) 0.031(3) 0.040(3) -0.007(2) 0.000(2) 0.015(2)
C15 0.026(3) 0.046(3) 0.028(3) -0.001(2) 0.004(2) 0.021(3)
C16 0.033(3) 0.032(3) 0.056(4) -0.001(3) 0.012(3) 0.020(3)
C17 0.021(2) 0.032(3) 0.028(3) 0.002(2) -0.001(2) 0.009(2)
C18 0.030(3) 0.021(3) 0.062(4) 0.004(3) 0.014(3) 0.008(2)
C19 0.028(3) 0.045(3) 0.025(3) 0.008(2) 0.005(2) 0.018(3)
C20 0.018(2) 0.026(3) 0.026(2) 0.000(2) 0.0024(19) 0.009(2)
C21 0.020(2) 0.031(3) 0.033(3) -0.005(2) -0.005(2) 0.013(2)
C22 0.045(3) 0.033(3) 0.038(3) -0.001(2) -0.012(3) 0.025(3)
C23 0.019(3) 0.057(4) 0.032(3) -0.005(3) -0.005(2) 0.015(3)
C24 0.031(3) 0.020(3) 0.037(3) 0.003(2) -0.009(2) 0.003(2)
C25 0.031(3) 0.034(3) 0.026(3) -0.002(2) 0.001(2) 0.015(2)
C26 0.018(2) 0.025(3) 0.024(2) -0.003(2) -0.0055(19) 0.005(2)
C27 0.026(3) 0.019(2) 0.029(3) 0.005(2) 0.005(2) 0.008(2)
C28 0.041(3) 0.038(3) 0.023(3) 0.003(2) 0.005(2) 0.017(3)
C29 0.033(3) 0.037(3) 0.026(3) -0.010(2) -0.008(2) 0.019(2)
C30 0.030(3) 0.018(2) 0.026(2) -0.0017(19) 0.000(2) 0.010(2)

loop_
_geom_bond_atom_site_label_1
_geom_bond_atom_site_label_2
_geom_bond_distance
_geom_bond_site_symmetry_2
_geom_bond_publ_flag
U1 O2 1.777(3) . ?
U1 O1 1.777(3) . ?
U1 N3 2.438(4) . ?
U1 O3 2.456(3) . ?
U1 N1 2.462(4) . ?
U1 N2 2.467(4) . ?
U1 N4 2.483(4) . ?
U1 C1 2.863(5) . ?
U1 C8 2.864(5) . ?
Si1 N1 1.741(4) . ?
Si1 C16 1.851(5) . ?
Si1 C15 1.851(5) . ?
Si1 C17 1.860(5) . ?
Si2 N2 1.748(4) . ?
Si2 C18 1.852(5) . ?
Si2 C20 1.860(5) . ?
Si2 C19 1.862(5) . ?
Si3 N3 1.741(4) . ?
Si3 C21 1.849(5) . ?
Si3 C22 1.855(5) . ?
Si3 C23 1.869(5) . ?
Si4 N4 1.739(4) . ?
Si4 C26 1.852(5) . ?
Si4 C24 1.863(5) . ?
Si4 C25 1.872(5) . ?
O3 C30 1.455(5) . ?
O3 C27 1.462(6) . ?
N1 C1 1.333(6) . ?
N2 C1 1.307(6) . ?
N3 C8 1.332(6) . ?
N4 C8 1.322(6) . ?
C1 C2 1.506(6) . ?
C2 C3 1.395(7) . ?
C2 C7 1.406(6) . ?
C3 C4 1.376(7) . ?
C3 H3 0.9500 . ?
C4 C5 1.378(7) . ?
C4 H4 0.9500 . ?
C5 C6 1.376(8) . ?
C5 H5 0.9500 . ?
C6 C7 1.377(7) . ?
C6 H6 0.9500 . ?
C7 H7 0.9500 . ?
C8 C9 1.497(6) . ?
C9 C10 1.385(7) . ?
C9 C14 1.387(7) . ?
C10 C11 1.388(8) . ?
C10 H10 0.9500 . ?
C11 C12 1.375(9) . ?
C11 H11 0.9500 . ?
C12 C13 1.374(10) . ?
C12 H12 0.9500 . ?
C13 C14 1.393(8) . ?
C13 H13 0.9500 . ?
C14 H14 0.9500 . ?
C15 H15A 0.9800 . ?
C15 H15B 0.9800 . ?
C15 H15C 0.9800 . ?
C16 H16A 0.9800 . ?
C16 H16B 0.9800 . ?
C16 H16C 0.9800 . ?
C17 H17A 0.9800 . ?
C17 H17B 0.9800 . ?
C17 H17C 0.9800 . ?
C18 H18A 0.9800 . ?
C18 H18B 0.9800 . ?
C18 H18C 0.9800 . ?
C19 H19A 0.9800 . ?
C19 H19B 0.9800 . ?
C19 H19C 0.9800 . ?
C20 H20A 0.9800 . ?
C20 H20B 0.9800 . ?
C20 H20C 0.9800 . ?
C21 H21A 0.9800 . ?
C21 H21B 0.9800 . ?
C21 H21C 0.9800 . ?
C22 H22A 0.9800 . ?
C22 H22B 0.9800 . ?
C22 H22C 0.9800 . ?
C23 H23A 0.9800 . ?
C23 H23B 0.9800 . ?
C23 H23C 0.9800 . ?
C24 H24A 0.9800 . ?
C24 H24B 0.9800 . ?
C24 H24C 0.9800 . ?
C25 H25A 0.9800 . ?
C25 H25B 0.9800 . ?
C25 H25C 0.9800 . ?
C26 H26A 0.9800 . ?
C26 H26B 0.9800 . ?
C26 H26C 0.9800 . ?
C27 C28 1.515(7) . ?
C27 H27A 0.9900 . ?
C27 H27B 0.9900 . ?
C28 C29 1.522(7) . ?
C28 H28A 0.9900 . ?
C28 H28B 0.9900 . ?
C29 C30 1.511(7) . ?
C29 H29A 0.9900 . ?
C29 H29B 0.9900 . ?
C30 H30A 0.9900 . ?
C30 H30B 0.9900 . ?
C1S C2S 1.51(3) . ?
C2S C3S 1.57(3) . ?
C3S C4S 1.43(3) . ?
C4S C5S 1.29(3) . ?
